data_4349102
loop_
_publ_author_name
'Haas, Ruth M.'
'Arshad, Muhammad'
'Anthony, James'
'Altmann, Philipp J.'
'P\"othig, Alexander'
'K\"ohler, Frank H.'
'Hess, Corinna R.'

_publ_section_title
;
 Six- and seven-coordinate Fe(ii) and Zn(ii) compounds ligated by
 unsymmetric xanthene-based ligands: characterization and magnetic
 properties
;
_journal_issue 5
_journal_name_full 'Inorganic Chemistry Frontiers'
_journal_page_first 616
_journal_paper_doi 10.1039/C5QI00298B
_journal_volume 3
_journal_year 2016
_chemical_compound_source 'see text'
_chemical_formula_moiety 'C37 H40 F6 N4 O7 S2 Zn, C H2 Cl2'
_chemical_formula_sum 'C38 H42 Cl2 F6 N4 O7 S2 Zn'
_chemical_formula_weight 981.19
_space_group_IT_number 14
_space_group_name_Hall '-P 2ybc'
_space_group_name_H-M_alt 'P 1 21/c 1'
_symmetry_cell_setting monoclinic
_symmetry_Int_Tables_number 14
_symmetry_space_group_name_Hall '-P 2ybc'
_symmetry_space_group_name_H-M 'P 1 21/c 1'
_atom_sites_solution_hydrogens mixed
_audit_update_record
;
2015-12-16 deposited with the CCDC.
2016-02-01 downloaded from the CCDC.
;
_cell_angle_alpha 90
_cell_angle_beta 93.772(14)
_cell_angle_gamma 90
_cell_formula_units_Z 4
_cell_length_a 10.361(3)
_cell_length_b 15.945(4)
_cell_length_c 25.761(6)
_cell_measurement_reflns_used 8956
_cell_measurement_temperature 100
_cell_measurement_theta_max 26.3960
_cell_measurement_theta_min 2.3478
_cell_volume 4246.7(19)
_computing_cell_refinement 'SAINT (Bruker, 2012)'
_computing_data_collection 'APEX II Control Software (Bruker, 2013)'
_computing_data_reduction 'SAINT (Bruker, 2012)'
_computing_molecular_graphics 'PLATON (Spek, 2011)'
_computing_publication_material 'PLATON (Spek, 2011), enCIFer (Allen, 2004)'
_computing_structure_refinement 'SHELXL2014 (Sheldrick, 2014), SHELXLE (Huebschle, 2011)'
_computing_structure_solution 'SHELXS97 (Sheldrick, 1997)'
_diffrn_ambient_temperature 100
_diffrn_detector ' CCD plate '
_diffrn_detector_area_resol_mean 16
_diffrn_measured_fraction_theta_full 0.999
_diffrn_measured_fraction_theta_max 0.999
_diffrn_measurement_device ' \k-geometry diffractometer '
_diffrn_measurement_device_type ' Bruker APEX-II CCD '
_diffrn_measurement_method ' phi- and omega-rotation '
_diffrn_radiation_monochromator 'MONTEL optic'
_diffrn_radiation_probe x-ray
_diffrn_radiation_source 'rotating anode FR591'
_diffrn_radiation_type MoK\a
_diffrn_radiation_wavelength 0.71073
_diffrn_reflns_av_R_equivalents 0.0568
_diffrn_reflns_av_sigmaI/netI 0.0281
_diffrn_reflns_limit_h_max 12
_diffrn_reflns_limit_h_min -12
_diffrn_reflns_limit_k_max 19
_diffrn_reflns_limit_k_min -19
_diffrn_reflns_limit_l_max 31
_diffrn_reflns_limit_l_min -31
_diffrn_reflns_number 88748
_diffrn_reflns_reduction_process
;
;
_diffrn_reflns_theta_full 25.24
_diffrn_reflns_theta_max 26.02
_diffrn_reflns_theta_min 1.50
_exptl_absorpt_coefficient_mu 0.881
_exptl_absorpt_correction_T_max 0.7454
_exptl_absorpt_correction_T_min 0.6604
_exptl_absorpt_correction_type multi-scan
_exptl_absorpt_process_details 'SADABS, Bruker, 2008b'
_exptl_crystal_colour 'clear pale yellow'
_exptl_crystal_density_diffrn 1.535
_exptl_crystal_density_method 'Not Measured'
_exptl_crystal_description fragment
_exptl_crystal_F_000 2016
_exptl_crystal_size_max 0.221
_exptl_crystal_size_mid 0.135
_exptl_crystal_size_min 0.065
_refine_diff_density_max 0.637
_refine_diff_density_min -0.729
_refine_diff_density_rms 0.061
_refine_ls_extinction_method none
_refine_ls_goodness_of_fit_ref 1.019
_refine_ls_hydrogen_treatment mixed
_refine_ls_matrix_type full
_refine_ls_number_parameters 549
_refine_ls_number_reflns 8356
_refine_ls_number_restraints 84
_refine_ls_restrained_S_all 1.016
_refine_ls_R_factor_all 0.0444
_refine_ls_R_factor_gt 0.0339
_refine_ls_shift/su_max 0.001
_refine_ls_shift/su_mean 0.000
_refine_ls_structure_factor_coef Fsqd
_refine_ls_weighting_details 'W=1/[\S^2^(FO^2^)+(0.0272P)^2^+5.5804P] WHERE P=(FO^2^+2FC^2^)/3'
_refine_ls_weighting_scheme calc
_refine_ls_wR_factor_gt 0.0736
_refine_ls_wR_factor_ref 0.0789
_reflns_number_gt 7013
_reflns_number_total 8356
_reflns_threshold_expression i>2\s(i)
_cod_data_source_file c5qi00298b2.cif
_cod_data_source_block haaru10_0m
_cod_original_sg_symbol_H-M 'P 21/c'
_cod_database_code 4349102
_shelxl_version_number 2014/6

loop_
_symmetry_equiv_pos_site_id
_symmetry_equiv_pos_as_xyz
1 x,y,z
2 -x,1/2+y,1/2-z
3 -x,-y,-z
4 x,1/2-y,1/2+z

loop_
_atom_site_label
_atom_site_type_symbol
_atom_site_fract_x
_atom_site_fract_y
_atom_site_fract_z
_atom_site_U_iso_or_equiv
_atom_site_adp_type
_atom_site_occupancy
_atom_site_site_symmetry_order
_atom_site_calc_flag
_atom_site_refinement_flags_posn
_atom_site_refinement_flags_adp
_atom_site_refinement_flags_occupancy
_atom_site_disorder_assembly
_atom_site_disorder_group
Zn1 Zn 0.34220(2) 0.71706(2) 0.26177(2) 0.01434(7) Uani 1 1 d . . . . .
S1 S 0.61811(5) 0.81842(4) 0.25865(2) 0.01880(12) Uani 1 1 d . . . . .
F1 F 0.76596(14) 0.83446(10) 0.18113(6) 0.0391(4) Uani 1 1 d . . . . .
F2 F 0.58850(15) 0.90526(9) 0.17254(6) 0.0334(3) Uani 1 1 d . . . . .
F3 F 0.58652(14) 0.77125(9) 0.16072(6) 0.0332(3) Uani 1 1 d . . . . .
O1 O 0.29249(13) 0.73544(9) 0.35689(5) 0.0138(3) Uani 1 1 d . . . . .
O2 O 0.47676(14) 0.81438(9) 0.26122(6) 0.0184(3) Uani 1 1 d . . . . .
O3 O 0.67307(16) 0.89343(11) 0.28138(6) 0.0268(4) Uani 1 1 d . . . . .
O4 O 0.68308(15) 0.74105(11) 0.27134(8) 0.0340(4) Uani 1 1 d . . . . .
N1 N 0.43240(16) 0.62978(11) 0.21273(7) 0.0141(4) Uani 1 1 d . . . . .
N2 N 0.46734(16) 0.64204(11) 0.31726(7) 0.0140(4) Uani 1 1 d . . . . .
N3 N 0.19185(17) 0.81732(12) 0.27373(7) 0.0139(4) Uani 1 1 d . . . . .
N4 N 0.17610(17) 0.64403(11) 0.26886(7) 0.0146(4) Uani 1 1 d . . . . .
C1 C 0.4128(2) 0.62079(13) 0.16141(8) 0.0167(4) Uani 1 1 d . . . . .
H1 H 0.3564 0.6589 0.1429 0.020 Uiso 1 1 calc R U . . .
C2 C 0.4713(2) 0.55800(14) 0.13370(8) 0.0194(5) Uani 1 1 d . . . . .
H2 H 0.4554 0.5539 0.0970 0.023 Uiso 1 1 calc R U . . .
C3 C 0.5527(2) 0.50169(14) 0.16012(9) 0.0199(5) Uani 1 1 d . . . . .
H3 H 0.5935 0.4581 0.1421 0.024 Uiso 1 1 calc R U . . .
C4 C 0.5736(2) 0.51008(14) 0.21357(8) 0.0173(4) Uani 1 1 d . . . . .
H4 H 0.6292 0.4723 0.2328 0.021 Uiso 1 1 calc R U . . .
C5 C 0.51246(19) 0.57439(13) 0.23860(8) 0.0135(4) Uani 1 1 d . . . . .
C6 C 0.52936(19) 0.58431(13) 0.29505(8) 0.0147(4) Uani 1 1 d . . . . .
H6 H 0.5860 0.5482 0.3151 0.018 Uiso 1 1 calc R U . . .
C7 C 0.4822(2) 0.65646(13) 0.37174(8) 0.0144(4) Uani 1 1 d . . . . .
C8 C 0.5829(2) 0.62614(14) 0.40559(8) 0.0179(5) Uani 1 1 d . . . . .
H8 H 0.6470 0.5906 0.3926 0.021 Uiso 1 1 calc R U . . .
C9 C 0.5900(2) 0.64759(14) 0.45804(8) 0.0186(5) Uani 1 1 d . . . . .
C10 C 0.4938(2) 0.69979(13) 0.47648(8) 0.0171(4) Uani 1 1 d . . . . .
H10 H 0.4980 0.7140 0.5124 0.020 Uiso 1 1 calc R U . . .
C11 C 0.3927(2) 0.73143(13) 0.44407(8) 0.0149(4) Uani 1 1 d . . . . .
C12 C 0.39010(19) 0.70847(13) 0.39197(8) 0.0135(4) Uani 1 1 d . . . . .
C13 C 0.2802(2) 0.78431(14) 0.46190(8) 0.0161(4) Uani 1 1 d . . . . .
C14 C 0.23758(19) 0.84394(13) 0.41746(8) 0.0138(4) Uani 1 1 d . . . . .
C15 C 0.24061(19) 0.81351(13) 0.36706(8) 0.0130(4) Uani 1 1 d . . . . .
C16 C 0.19078(19) 0.85750(13) 0.32414(8) 0.0131(4) Uani 1 1 d . . . . .
C17 C 0.13634(19) 0.93602(13) 0.33158(8) 0.0149(4) Uani 1 1 d . . . . .
H17 H 0.1008 0.9665 0.3023 0.018 Uiso 1 1 calc R U . . .
C18 C 0.1330(2) 0.97095(13) 0.38124(8) 0.0154(4) Uani 1 1 d . . . . .
C19 C 0.1842(2) 0.92385(13) 0.42357(8) 0.0156(4) Uani 1 1 d . . . . .
H19 H 0.1827 0.9468 0.4576 0.019 Uiso 1 1 calc R U . . .
C20 C 0.6990(10) 0.6169(6) 0.4969(4) 0.0335(4) Uani 0.596(3) 1 d D U P A 1
C21 C 0.7556(5) 0.6924(3) 0.52889(19) 0.0335(4) Uani 0.596(3) 1 d D U P A 1
H21A H 0.7881 0.7345 0.5052 0.050 Uiso 0.596(3) 1 calc R U P A 1
H21B H 0.8267 0.6731 0.5529 0.050 Uiso 0.596(3) 1 calc R U P A 1
H21C H 0.6878 0.7174 0.5487 0.050 Uiso 0.596(3) 1 calc R U P A 1
C22 C 0.8056(4) 0.5743(3) 0.47038(18) 0.0335(4) Uani 0.596(3) 1 d D U P A 1
H22A H 0.8343 0.6105 0.4426 0.050 Uiso 0.596(3) 1 calc R U P A 1
H22B H 0.7740 0.5211 0.4554 0.050 Uiso 0.596(3) 1 calc R U P A 1
H22C H 0.8784 0.5636 0.4958 0.050 Uiso 0.596(3) 1 calc R U P A 1
C23 C 0.6420(4) 0.5560(3) 0.53645(17) 0.0335(4) Uani 0.596(3) 1 d D U P A 1
H23A H 0.6032 0.5077 0.5179 0.050 Uiso 0.596(3) 1 calc R U P A 1
H23B H 0.5757 0.5852 0.5550 0.050 Uiso 0.596(3) 1 calc R U P A 1
H23C H 0.7111 0.5368 0.5614 0.050 Uiso 0.596(3) 1 calc R U P A 1
C20A C 0.7026(15) 0.6133(8) 0.4940(6) 0.0335(4) Uani 0.404(3) 1 d D U P A 2
C21A C 0.7171(7) 0.6569(5) 0.5441(3) 0.0335(4) Uani 0.404(3) 1 d D U P A 2
H21D H 0.7935 0.6354 0.5643 0.050 Uiso 0.404(3) 1 calc R U P A 2
H21E H 0.6400 0.6473 0.5634 0.050 Uiso 0.404(3) 1 calc R U P A 2
H21F H 0.7274 0.7172 0.5382 0.050 Uiso 0.404(3) 1 calc R U P A 2
C22A C 0.8327(6) 0.6188(5) 0.4652(3) 0.0335(4) Uani 0.404(3) 1 d D U P A 2
H22D H 0.8242 0.5858 0.4331 0.050 Uiso 0.404(3) 1 calc R U P A 2
H22E H 0.9041 0.5965 0.4880 0.050 Uiso 0.404(3) 1 calc R U P A 2
H22F H 0.8503 0.6774 0.4568 0.050 Uiso 0.404(3) 1 calc R U P A 2
C23A C 0.6817(6) 0.5177(4) 0.5025(3) 0.0335(4) Uani 0.404(3) 1 d D U P A 2
H23D H 0.6786 0.4888 0.4689 0.050 Uiso 0.404(3) 1 calc R U P A 2
H23E H 0.6000 0.5089 0.5189 0.050 Uiso 0.404(3) 1 calc R U P A 2
H23F H 0.7533 0.4953 0.5251 0.050 Uiso 0.404(3) 1 calc R U P A 2
C24 C 0.3147(2) 0.83021(15) 0.51302(8) 0.0219(5) Uani 1 1 d . . . . .
H24A H 0.3868 0.8687 0.5084 0.033 Uiso 1 1 calc R U . . .
H24B H 0.3400 0.7893 0.5402 0.033 Uiso 1 1 calc R U . . .
H24C H 0.2395 0.8620 0.5232 0.033 Uiso 1 1 calc R U . . .
H39 H 0.209(2) 0.8520(16) 0.2513(10) 0.020(7) Uiso 1 1 d . . . . .
C25 C 0.1667(2) 0.72297(15) 0.46905(9) 0.0211(5) Uani 1 1 d . . . . .
H25A H 0.1441 0.6941 0.4361 0.032 Uiso 1 1 calc R U . . .
H25B H 0.0915 0.7544 0.4797 0.032 Uiso 1 1 calc R U . . .
H25C H 0.1926 0.6816 0.4959 0.032 Uiso 1 1 calc R U . . .
C26 C 0.0716(12) 1.0586(11) 0.3873(4) 0.0235(4) Uani 0.471(5) 1 d D U P B 3
C27 C 0.0688(6) 1.0864(4) 0.4435(2) 0.0235(4) Uani 0.471(5) 1 d D U P B 3
H27A H 0.1575 1.0916 0.4589 0.035 Uiso 0.471(5) 1 calc R U P B 3
H27B H 0.0220 1.0448 0.4630 0.035 Uiso 0.471(5) 1 calc R U P B 3
H27C H 0.0251 1.1408 0.4450 0.035 Uiso 0.471(5) 1 calc R U P B 3
C28 C 0.1468(6) 1.1240(3) 0.3571(3) 0.0235(4) Uani 0.471(5) 1 d D U P B 3
H28A H 0.1444 1.1082 0.3203 0.035 Uiso 0.471(5) 1 calc R U P B 3
H28B H 0.2368 1.1260 0.3713 0.035 Uiso 0.471(5) 1 calc R U P B 3
H28C H 0.1069 1.1793 0.3605 0.035 Uiso 0.471(5) 1 calc R U P B 3
C29 C -0.0715(6) 1.0563(4) 0.3644(2) 0.0235(4) Uani 0.471(5) 1 d D U P B 3
H29A H -0.1102 1.1120 0.3671 0.035 Uiso 0.471(5) 1 calc R U P B 3
H29B H -0.1205 1.0158 0.3839 0.035 Uiso 0.471(5) 1 calc R U P B 3
H29C H -0.0739 1.0394 0.3278 0.035 Uiso 0.471(5) 1 calc R U P B 3
C26A C 0.0741(11) 1.0583(10) 0.3886(4) 0.0235(4) Uani 0.529(5) 1 d D U P B 4
C27A C 0.0281(6) 1.0690(3) 0.4438(2) 0.0235(4) Uani 0.529(5) 1 d D U P B 4
H27D H -0.0106 1.1247 0.4471 0.035 Uiso 0.529(5) 1 calc R U P B 4
H27E H 0.1019 1.0632 0.4693 0.035 Uiso 0.529(5) 1 calc R U P B 4
H27F H -0.0365 1.0260 0.4502 0.035 Uiso 0.529(5) 1 calc R U P B 4
C28A C 0.1784(5) 1.1246(3) 0.3793(2) 0.0235(4) Uani 0.529(5) 1 d D U P B 4
H28D H 0.2079 1.1179 0.3441 0.035 Uiso 0.529(5) 1 calc R U P B 4
H28E H 0.2517 1.1173 0.4049 0.035 Uiso 0.529(5) 1 calc R U P B 4
H28F H 0.1418 1.1809 0.3829 0.035 Uiso 0.529(5) 1 calc R U P B 4
C29A C -0.0409(5) 1.0728(3) 0.3499(2) 0.0235(4) Uani 0.529(5) 1 d D U P B 4
H29D H -0.0114 1.0745 0.3146 0.035 Uiso 0.529(5) 1 calc R U P B 4
H29E H -0.0823 1.1263 0.3577 0.035 Uiso 0.529(5) 1 calc R U P B 4
H29F H -0.1034 1.0271 0.3526 0.035 Uiso 0.529(5) 1 calc R U P B 4
C30 C 0.0651(2) 0.77671(13) 0.25982(8) 0.0157(4) Uani 1 1 d . . . . .
H30A H 0.0454 0.7807 0.2218 0.019 Uiso 1 1 calc R U . . .
H30B H -0.0037 0.8067 0.2772 0.019 Uiso 1 1 calc R U . . .
C31 C 0.06612(19) 0.68566(13) 0.27597(8) 0.0143(4) Uani 1 1 d . . . . .
C32 C -0.0419(2) 0.64656(15) 0.29414(9) 0.0235(5) Uani 1 1 d . . . . .
H32 H -0.1182 0.6776 0.2994 0.028 Uiso 1 1 calc R U . . .
C33 C -0.0361(2) 0.56166(16) 0.30446(11) 0.0308(6) Uani 1 1 d . . . . .
H33 H -0.1081 0.5335 0.3175 0.037 Uiso 1 1 calc R U . . .
C34 C 0.0761(2) 0.51790(15) 0.29559(10) 0.0285(6) Uani 1 1 d . . . . .
H34 H 0.0810 0.4591 0.3013 0.034 Uiso 1 1 calc R U . . .
C35 C 0.1802(2) 0.56104(14) 0.27836(9) 0.0203(5) Uani 1 1 d . . . . .
H35 H 0.2576 0.5312 0.2730 0.024 Uiso 1 1 calc R U . . .
C36 C 0.6400(2) 0.83267(15) 0.18942(9) 0.0238(5) Uani 1 1 d . . . . .
Cl1 Cl 0.13709(8) 0.16504(7) 0.59305(4) 0.0611(2) Uani 1 1 d . . . . .
Cl2 Cl 0.34964(8) 0.09060(5) 0.53949(3) 0.04656(19) Uani 1 1 d . . . . .
C38 C 0.3045(3) 0.14739(18) 0.59459(11) 0.0355(6) Uani 1 1 d . . . . .
H38A H 0.3318 0.1157 0.6265 0.043 Uiso 1 1 calc R U . . .
H38B H 0.3501 0.2020 0.5960 0.043 Uiso 1 1 calc R U . . .
S2 S 0.26041(5) 0.85096(3) 0.14172(2) 0.01631(12) Uani 1 1 d . . . . .
F4 F 0.08177(14) 0.91280(9) 0.07566(6) 0.0345(4) Uani 1 1 d . . . . .
F5 F 0.00657(12) 0.85441(9) 0.14287(5) 0.0264(3) Uani 1 1 d . . . . .
F6 F 0.07940(13) 0.77819(9) 0.08246(5) 0.0287(3) Uani 1 1 d . . . . .
O5 O 0.34519(16) 0.85066(12) 0.09995(6) 0.0296(4) Uani 1 1 d . . . . .
O6 O 0.25921(15) 0.92599(10) 0.17340(6) 0.0239(4) Uani 1 1 d . . . . .
O7 O 0.25886(15) 0.77462(10) 0.17224(6) 0.0215(3) Uani 1 1 d . . . . .
C37 C 0.0988(2) 0.84945(14) 0.10876(8) 0.0184(5) Uani 1 1 d . . . . .

loop_
_atom_site_aniso_label
_atom_site_aniso_U_11
_atom_site_aniso_U_22
_atom_site_aniso_U_33
_atom_site_aniso_U_23
_atom_site_aniso_U_13
_atom_site_aniso_U_12
Zn1 0.01125(12) 0.01265(13) 0.01938(13) -0.00325(10) 0.00302(9) -0.00051(9)
S1 0.0113(3) 0.0193(3) 0.0256(3) 0.0033(2) -0.0002(2) -0.0021(2)
F1 0.0228(8) 0.0461(10) 0.0507(10) -0.0096(8) 0.0194(7) -0.0108(7)
F2 0.0430(9) 0.0271(8) 0.0299(8) 0.0077(6) 0.0005(7) -0.0044(7)
F3 0.0349(8) 0.0323(8) 0.0333(8) -0.0122(6) 0.0099(6) -0.0130(7)
O1 0.0150(7) 0.0130(8) 0.0130(7) -0.0007(6) -0.0025(6) 0.0031(6)
O2 0.0124(7) 0.0168(8) 0.0262(8) -0.0004(6) 0.0034(6) -0.0023(6)
O3 0.0229(9) 0.0301(10) 0.0269(9) -0.0021(7) -0.0012(7) -0.0127(7)
O4 0.0150(8) 0.0281(10) 0.0584(12) 0.0173(9) -0.0022(8) 0.0028(7)
N1 0.0118(8) 0.0132(9) 0.0172(9) -0.0004(7) 0.0008(7) 0.0001(7)
N2 0.0131(9) 0.0145(9) 0.0146(9) -0.0005(7) 0.0016(7) -0.0012(7)
N3 0.0152(9) 0.0157(9) 0.0106(9) 0.0018(7) -0.0005(7) -0.0038(7)
N4 0.0141(9) 0.0154(9) 0.0141(9) -0.0016(7) -0.0019(7) -0.0002(7)
C1 0.0170(11) 0.0150(11) 0.0180(11) -0.0002(8) -0.0005(8) 0.0020(9)
C2 0.0217(11) 0.0206(12) 0.0158(11) -0.0024(9) 0.0002(9) 0.0009(9)
C3 0.0203(11) 0.0180(11) 0.0215(11) -0.0053(9) 0.0021(9) 0.0036(9)
C4 0.0152(10) 0.0147(11) 0.0221(11) 0.0002(9) 0.0016(9) 0.0023(8)
C5 0.0110(10) 0.0134(11) 0.0161(10) 0.0008(8) 0.0012(8) -0.0014(8)
C6 0.0120(10) 0.0142(11) 0.0179(11) 0.0015(8) 0.0011(8) -0.0005(8)
C7 0.0135(10) 0.0154(11) 0.0144(10) -0.0009(8) 0.0009(8) -0.0018(8)
C8 0.0138(10) 0.0189(11) 0.0207(11) -0.0022(9) -0.0004(8) 0.0039(9)
C9 0.0177(11) 0.0175(11) 0.0200(11) 0.0001(9) -0.0043(9) -0.0002(9)
C10 0.0194(11) 0.0169(11) 0.0144(10) -0.0006(8) -0.0023(8) 0.0003(9)
C11 0.0155(10) 0.0135(11) 0.0154(10) 0.0000(8) -0.0005(8) -0.0001(8)
C12 0.0124(10) 0.0136(11) 0.0141(10) 0.0025(8) -0.0026(8) -0.0009(8)
C13 0.0192(11) 0.0172(11) 0.0119(10) 0.0016(8) -0.0003(8) 0.0031(9)
C14 0.0121(10) 0.0153(11) 0.0138(10) 0.0019(8) -0.0003(8) -0.0008(8)
C15 0.0117(10) 0.0112(10) 0.0161(10) -0.0007(8) 0.0010(8) -0.0001(8)
C16 0.0112(10) 0.0130(10) 0.0150(10) -0.0005(8) 0.0005(8) -0.0029(8)
C17 0.0125(10) 0.0162(11) 0.0157(10) 0.0030(8) -0.0019(8) 0.0000(8)
C18 0.0131(10) 0.0140(11) 0.0191(11) 0.0003(8) 0.0021(8) -0.0005(8)
C19 0.0167(10) 0.0166(11) 0.0136(10) -0.0021(8) 0.0018(8) 0.0002(8)
C20 0.0267(9) 0.0373(12) 0.0344(10) 0.0029(8) -0.0138(7) 0.0082(8)
C21 0.0267(9) 0.0373(12) 0.0344(10) 0.0029(8) -0.0138(7) 0.0082(8)
C22 0.0267(9) 0.0373(12) 0.0344(10) 0.0029(8) -0.0138(7) 0.0082(8)
C23 0.0267(9) 0.0373(12) 0.0344(10) 0.0029(8) -0.0138(7) 0.0082(8)
C20A 0.0267(9) 0.0373(12) 0.0344(10) 0.0029(8) -0.0138(7) 0.0082(8)
C21A 0.0267(9) 0.0373(12) 0.0344(10) 0.0029(8) -0.0138(7) 0.0082(8)
C22A 0.0267(9) 0.0373(12) 0.0344(10) 0.0029(8) -0.0138(7) 0.0082(8)
C23A 0.0267(9) 0.0373(12) 0.0344(10) 0.0029(8) -0.0138(7) 0.0082(8)
C24 0.0289(13) 0.0231(12) 0.0134(11) -0.0019(9) -0.0009(9) 0.0078(10)
C25 0.0225(12) 0.0229(12) 0.0183(11) 0.0051(9) 0.0048(9) 0.0036(10)
C26 0.0284(10) 0.0165(8) 0.0255(9) 0.0011(7) 0.0015(7) 0.0064(7)
C27 0.0284(10) 0.0165(8) 0.0255(9) 0.0011(7) 0.0015(7) 0.0064(7)
C28 0.0284(10) 0.0165(8) 0.0255(9) 0.0011(7) 0.0015(7) 0.0064(7)
C29 0.0284(10) 0.0165(8) 0.0255(9) 0.0011(7) 0.0015(7) 0.0064(7)
C26A 0.0284(10) 0.0165(8) 0.0255(9) 0.0011(7) 0.0015(7) 0.0064(7)
C27A 0.0284(10) 0.0165(8) 0.0255(9) 0.0011(7) 0.0015(7) 0.0064(7)
C28A 0.0284(10) 0.0165(8) 0.0255(9) 0.0011(7) 0.0015(7) 0.0064(7)
C29A 0.0284(10) 0.0165(8) 0.0255(9) 0.0011(7) 0.0015(7) 0.0064(7)
C30 0.0141(10) 0.0168(11) 0.0157(10) 0.0003(8) -0.0032(8) -0.0010(8)
C31 0.0118(10) 0.0171(11) 0.0135(10) -0.0006(8) -0.0034(8) 0.0001(8)
C32 0.0140(11) 0.0255(13) 0.0310(13) 0.0034(10) 0.0020(9) -0.0005(9)
C33 0.0201(12) 0.0291(14) 0.0436(15) 0.0110(12) 0.0039(11) -0.0081(10)
C34 0.0241(13) 0.0169(12) 0.0440(15) 0.0080(11) -0.0007(11) -0.0024(10)
C35 0.0167(11) 0.0157(11) 0.0281(12) 0.0001(9) -0.0023(9) -0.0008(9)
C36 0.0184(11) 0.0228(13) 0.0306(13) -0.0043(10) 0.0060(10) -0.0060(9)
Cl1 0.0320(4) 0.0839(7) 0.0665(6) 0.0151(5) -0.0052(4) -0.0002(4)
Cl2 0.0625(5) 0.0406(4) 0.0352(4) 0.0053(3) -0.0073(3) -0.0016(4)
C38 0.0323(14) 0.0354(16) 0.0375(15) 0.0031(12) -0.0080(12) -0.0061(12)
S2 0.0151(3) 0.0168(3) 0.0169(3) -0.0039(2) -0.0002(2) 0.0009(2)
F4 0.0350(8) 0.0336(9) 0.0330(8) 0.0173(7) -0.0111(6) -0.0044(7)
F5 0.0169(7) 0.0415(9) 0.0210(7) -0.0007(6) 0.0019(5) 0.0074(6)
F6 0.0286(7) 0.0317(8) 0.0255(7) -0.0110(6) 0.0000(6) -0.0098(6)
O5 0.0225(9) 0.0415(11) 0.0253(9) -0.0033(8) 0.0067(7) -0.0061(8)
O6 0.0246(9) 0.0175(8) 0.0284(9) -0.0075(7) -0.0074(7) 0.0037(7)
O7 0.0231(8) 0.0188(8) 0.0225(8) 0.0000(6) 0.0002(6) 0.0066(7)
C37 0.0216(11) 0.0198(12) 0.0135(10) 0.0007(9) -0.0002(9) -0.0016(9)

loop_
_atom_type_symbol
_atom_type_description
_atom_type_scat_dispersion_real
_atom_type_scat_dispersion_imag
_atom_type_scat_source
C C 0.0033 0.0016 ' International Tables Vol C Tables 4.2.6.8 and 6.1.1.4'
H H 0.0000 0.0000 ' International Tables Vol C Tables 4.2.6.8 and 6.1.1.4'
Cl Cl 0.1484 0.1585 ' International Tables Vol C Tables 4.2.6.8 and 6.1.1.4'
F F 0.0171 0.0103 ' International Tables Vol C Tables 4.2.6.8 and 6.1.1.4'
N N 0.0061 0.0033 ' International Tables Vol C Tables 4.2.6.8 and 6.1.1.4'
O O 0.0106 0.0060 ' International Tables Vol C Tables 4.2.6.8 and 6.1.1.4'
S S 0.1246 0.1234 ' International Tables Vol C Tables 4.2.6.8 and 6.1.1.4'
Zn Zn 0.2839 1.4301 ' International Tables Vol C Tables 4.2.6.8 and 6.1.1.4'

loop_
_geom_angle_atom_site_label_1
_geom_angle_atom_site_label_2
_geom_angle_atom_site_label_3
_geom_angle
O2 Zn1 N4 165.15(6)
O2 Zn1 N1 99.32(6)
N4 Zn1 N1 94.78(7)
O2 Zn1 N2 92.46(6)
N4 Zn1 N2 95.32(7)
N1 Zn1 N2 76.68(7)
O2 Zn1 N3 86.67(6)
N4 Zn1 N3 78.73(7)
N1 Zn1 N3 150.60(6)
N2 Zn1 N3 132.14(6)
O4 S1 O3 117.21(11)
O4 S1 O2 113.96(10)
O3 S1 O2 112.83(10)
O4 S1 C36 104.07(12)
O3 S1 C36 102.91(10)
O2 S1 C36 103.73(10)
C12 O1 C15 115.60(15)
S1 O2 Zn1 134.44(10)
C1 N1 C5 117.78(18)
C1 N1 Zn1 127.81(14)
C5 N1 Zn1 114.27(13)
C6 N2 C7 122.23(18)
C6 N2 Zn1 112.94(14)
C7 N2 Zn1 124.81(13)
C16 N3 C30 110.48(16)
C16 N3 Zn1 118.65(13)
C30 N3 Zn1 105.31(13)
C16 N3 H39 110.2(17)
C30 N3 H39 110.6(18)
Zn1 N3 H39 101.1(18)
C31 N4 C35 118.61(19)
C31 N4 Zn1 116.53(14)
C35 N4 Zn1 123.06(15)
N1 C1 C2 122.9(2)
N1 C1 H1 118.5
C2 C1 H1 118.5
C3 C2 C1 119.2(2)
C3 C2 H2 120.4
C1 C2 H2 120.4
C2 C3 C4 118.5(2)
C2 C3 H3 120.7
C4 C3 H3 120.7
C3 C4 C5 119.1(2)
C3 C4 H4 120.4
C5 C4 H4 120.4
N1 C5 C4 122.44(19)
N1 C5 C6 116.60(18)
C4 C5 C6 120.95(19)
N2 C6 C5 119.47(19)
N2 C6 H6 120.3
C5 C6 H6 120.3
C12 C7 C8 118.28(19)
C12 C7 N2 115.72(18)
C8 C7 N2 125.94(19)
C9 C8 C7 120.6(2)
C9 C8 H8 119.7
C7 C8 H8 119.7
C8 C9 C10 118.76(19)
C8 C9 C20 122.9(3)
C10 C9 C20 118.4(3)
C8 C9 C20A 119.0(5)
C10 C9 C20A 122.2(5)
C11 C10 C9 122.4(2)
C11 C10 H10 118.8
C9 C10 H10 118.8
C12 C11 C10 116.73(19)
C12 C11 C13 117.89(18)
C10 C11 C13 125.25(19)
O1 C12 C11 121.13(18)
O1 C12 C7 115.57(18)
C11 C12 C7 123.29(19)
C24 C13 C14 112.74(18)
C24 C13 C11 112.48(17)
C14 C13 C11 107.76(17)
C24 C13 C25 109.65(18)
C14 C13 C25 107.26(17)
C11 C13 C25 106.64(18)
C15 C14 C19 117.13(18)
C15 C14 C13 117.34(18)
C19 C14 C13 125.24(18)
C16 C15 O1 115.69(18)
C16 C15 C14 122.77(19)
O1 C15 C14 121.53(18)
C15 C16 C17 118.71(19)
C15 C16 N3 117.96(18)
C17 C16 N3 123.25(18)
C16 C17 C18 121.29(19)
C16 C17 H17 119.4
C18 C17 H17 119.4
C17 C18 C19 117.92(19)
C17 C18 C26A 120.5(4)
C19 C18 C26A 121.6(4)
C17 C18 C26 119.2(4)
C19 C18 C26 122.9(4)
C18 C19 C14 122.16(19)
C18 C19 H19 118.9
C14 C19 H19 118.9
C22 C20 C9 112.3(6)
C22 C20 C23 109.9(7)
C9 C20 C23 109.3(6)
C22 C20 C21 109.2(7)
C9 C20 C21 109.5(6)
C23 C20 C21 106.4(6)
C20 C21 H21A 109.5
C20 C21 H21B 109.5
H21A C21 H21B 109.5
C20 C21 H21C 109.5
H21A C21 H21C 109.5
H21B C21 H21C 109.5
C20 C22 H22A 109.5
C20 C22 H22B 109.5
H22A C22 H22B 109.5
C20 C22 H22C 109.5
H22A C22 H22C 109.5
H22B C22 H22C 109.5
C20 C23 H23A 109.5
C20 C23 H23B 109.5
H23A C23 H23B 109.5
C20 C23 H23C 109.5
H23A C23 H23C 109.5
H23B C23 H23C 109.5
C21A C20A C9 113.0(9)
C21A C20A C23A 110.3(10)
C9 C20A C23A 109.0(9)
C21A C20A C22A 110.2(10)
C9 C20A C22A 109.5(9)
C23A C20A C22A 104.5(9)
C20A C21A H21D 109.5
C20A C21A H21E 109.5
H21D C21A H21E 109.5
C20A C21A H21F 109.5
H21D C21A H21F 109.5
H21E C21A H21F 109.5
C20A C22A H22D 109.5
C20A C22A H22E 109.5
H22D C22A H22E 109.5
C20A C22A H22F 109.5
H22D C22A H22F 109.5
H22E C22A H22F 109.5
C20A C23A H23D 109.5
C20A C23A H23E 109.5
H23D C23A H23E 109.5
C20A C23A H23F 109.5
H23D C23A H23F 109.5
H23E C23A H23F 109.5
C13 C24 H24A 109.5
C13 C24 H24B 109.5
H24A C24 H24B 109.5
C13 C24 H24C 109.5
H24A C24 H24C 109.5
H24B C24 H24C 109.5
C13 C25 H25A 109.5
C13 C25 H25B 109.5
H25A C25 H25B 109.5
C13 C25 H25C 109.5
H25A C25 H25C 109.5
H25B C25 H25C 109.5
C27 C26 C28 109.1(9)
C27 C26 C18 113.2(9)
C28 C26 C18 109.6(8)
C27 C26 C29 106.9(9)
C28 C26 C29 108.9(9)
C18 C26 C29 109.0(9)
C26 C27 H27A 109.5
C26 C27 H27B 109.5
H27A C27 H27B 109.5
C26 C27 H27C 109.5
H27A C27 H27C 109.5
H27B C27 H27C 109.5
C26 C28 H28A 109.5
C26 C28 H28B 109.5
H28A C28 H28B 109.5
C26 C28 H28C 109.5
H28A C28 H28C 109.5
H28B C28 H28C 109.5
C26 C29 H29A 109.5
C26 C29 H29B 109.5
H29A C29 H29B 109.5
C26 C29 H29C 109.5
H29A C29 H29C 109.5
H29B C29 H29C 109.5
C29A C26A C18 110.9(8)
C29A C26A C27A 108.1(8)
C18 C26A C27A 111.3(8)
C29A C26A C28A 108.7(8)
C18 C26A C28A 108.3(8)
C27A C26A C28A 109.3(8)
C26A C27A H27D 109.5
C26A C27A H27E 109.5
H27D C27A H27E 109.5
C26A C27A H27F 109.5
H27D C27A H27F 109.5
H27E C27A H27F 109.5
C26A C28A H28D 109.5
C26A C28A H28E 109.5
H28D C28A H28E 109.5
C26A C28A H28F 109.5
H28D C28A H28F 109.5
H28E C28A H28F 109.5
C26A C29A H29D 109.5
C26A C29A H29E 109.5
H29D C29A H29E 109.5
C26A C29A H29F 109.5
H29D C29A H29F 109.5
H29E C29A H29F 109.5
N3 C30 C31 111.24(17)
N3 C30 H30A 109.4
C31 C30 H30A 109.4
N3 C30 H30B 109.4
C31 C30 H30B 109.4
H30A C30 H30B 108.0
N4 C31 C32 122.3(2)
N4 C31 C30 115.38(18)
C32 C31 C30 122.22(19)
C33 C32 C31 118.7(2)
C33 C32 H32 120.7
C31 C32 H32 120.7
C32 C33 C34 119.2(2)
C32 C33 H33 120.4
C34 C33 H33 120.4
C35 C34 C33 119.0(2)
C35 C34 H34 120.5
C33 C34 H34 120.5
N4 C35 C34 122.2(2)
N4 C35 H35 118.9
C34 C35 H35 118.9
F3 C36 F2 108.35(19)
F3 C36 F1 107.67(19)
F2 C36 F1 107.65(19)
F3 C36 S1 112.21(16)
F2 C36 S1 110.66(16)
F1 C36 S1 110.14(17)
Cl1 C38 Cl2 112.12(15)
Cl1 C38 H38A 109.2
Cl2 C38 H38A 109.2
Cl1 C38 H38B 109.2
Cl2 C38 H38B 109.2
H38A C38 H38B 107.9
O5 S2 O6 117.01(11)
O5 S2 O7 115.69(10)
O6 S2 O7 112.78(10)
O5 S2 C37 103.84(10)
O6 S2 C37 103.37(10)
O7 S2 C37 101.45(10)
F4 C37 F6 108.27(17)
F4 C37 F5 107.79(18)
F6 C37 F5 107.04(18)
F4 C37 S2 111.59(15)
F6 C37 S2 110.55(15)
F5 C37 S2 111.41(14)

loop_
_geom_bond_atom_site_label_1
_geom_bond_atom_site_label_2
_geom_bond_distance
Zn1 O2 2.0867(15)
Zn1 N4 2.0958(18)
Zn1 N1 2.1357(18)
Zn1 N2 2.2163(18)
Zn1 N3 2.2672(19)
S1 O4 1.4327(18)
S1 O3 1.4332(17)
S1 O2 1.4718(15)
S1 C36 1.827(3)
F1 C36 1.336(3)
F2 C36 1.336(3)
F3 C36 1.326(3)
O1 C12 1.380(2)
O1 C15 1.388(2)
N1 C1 1.332(3)
N1 C5 1.356(3)
N2 C6 1.279(3)
N2 C7 1.421(3)
N3 C16 1.449(3)
N3 C30 1.487(3)
N3 H39 0.83(3)
N4 C31 1.342(3)
N4 C35 1.346(3)
C1 C2 1.391(3)
C1 H1 0.9500
C2 C3 1.380(3)
C2 H2 0.9500
C3 C4 1.386(3)
C3 H3 0.9500
C4 C5 1.387(3)
C4 H4 0.9500
C5 C6 1.462(3)
C6 H6 0.9500
C7 C12 1.391(3)
C7 C8 1.401(3)
C8 C9 1.391(3)
C8 H8 0.9500
C9 C10 1.404(3)
C9 C20 1.539(13)
C9 C20A 1.541(19)
C10 C11 1.391(3)
C10 H10 0.9500
C11 C12 1.390(3)
C11 C13 1.533(3)
C13 C24 1.528(3)
C13 C14 1.531(3)
C13 C25 1.550(3)
C14 C15 1.388(3)
C14 C19 1.402(3)
C15 C16 1.381(3)
C16 C17 1.392(3)
C17 C18 1.398(3)
C17 H17 0.9500
C18 C19 1.400(3)
C18 C26A 1.537(16)
C18 C26 1.548(18)
C19 H19 0.9500
C20 C22 1.499(9)
C20 C23 1.552(9)
C20 C21 1.553(9)
C21 H21A 0.9800
C21 H21B 0.9800
C21 H21C 0.9800
C22 H22A 0.9800
C22 H22B 0.9800
C22 H22C 0.9800
C23 H23A 0.9800
C23 H23B 0.9800
C23 H23C 0.9800
C20A C21A 1.466(12)
C20A C23A 1.557(13)
C20A C22A 1.582(12)
C21A H21D 0.9800
C21A H21E 0.9800
C21A H21F 0.9800
C22A H22D 0.9800
C22A H22E 0.9800
C22A H22F 0.9800
C23A H23D 0.9800
C23A H23E 0.9800
C23A H23F 0.9800
C24 H24A 0.9800
C24 H24B 0.9800
C24 H24C 0.9800
C25 H25A 0.9800
C25 H25B 0.9800
C25 H25C 0.9800
C26 C27 1.517(12)
C26 C28 1.542(12)
C26 C29 1.560(11)
C27 H27A 0.9800
C27 H27B 0.9800
C27 H27C 0.9800
C28 H28A 0.9800
C28 H28B 0.9800
C28 H28C 0.9800
C29 H29A 0.9800
C29 H29B 0.9800
C29 H29C 0.9800
C26A C29A 1.520(10)
C26A C27A 1.539(10)
C26A C28A 1.542(10)
C27A H27D 0.9800
C27A H27E 0.9800
C27A H27F 0.9800
C28A H28D 0.9800
C28A H28E 0.9800
C28A H28F 0.9800
C29A H29D 0.9800
C29A H29E 0.9800
C29A H29F 0.9800
C30 C31 1.510(3)
C30 H30A 0.9900
C30 H30B 0.9900
C31 C32 1.389(3)
C32 C33 1.380(3)
C32 H32 0.9500
C33 C34 1.387(4)
C33 H33 0.9500
C34 C35 1.378(3)
C34 H34 0.9500
C35 H35 0.9500
Cl1 C38 1.755(3)
Cl2 C38 1.773(3)
C38 H38A 0.9900
C38 H38B 0.9900
S2 O5 1.4332(17)
S2 O6 1.4486(16)
S2 O7 1.4497(16)
S2 C37 1.827(2)
F4 C37 1.326(3)
F5 C37 1.342(3)
F6 C37 1.331(3)

loop_
_geom_torsion_atom_site_label_1
_geom_torsion_atom_site_label_2
_geom_torsion_atom_site_label_3
_geom_torsion_atom_site_label_4
_geom_torsion
O4 S1 O2 Zn1 -17.60(18)
O3 S1 O2 Zn1 -154.48(12)
C36 S1 O2 Zn1 94.88(14)
C5 N1 C1 C2 -0.5(3)
Zn1 N1 C1 C2 -175.82(16)
N1 C1 C2 C3 0.5(3)
C1 C2 C3 C4 -0.3(3)
C2 C3 C4 C5 0.0(3)
C1 N1 C5 C4 0.2(3)
Zn1 N1 C5 C4 176.19(16)
C1 N1 C5 C6 -178.35(18)
Zn1 N1 C5 C6 -2.4(2)
C3 C4 C5 N1 0.0(3)
C3 C4 C5 C6 178.5(2)
C7 N2 C6 C5 -178.21(18)
Zn1 N2 C6 C5 0.1(2)
N1 C5 C6 N2 1.6(3)
C4 C5 C6 N2 -177.0(2)
C6 N2 C7 C12 -166.91(19)
Zn1 N2 C7 C12 15.0(3)
C6 N2 C7 C8 15.9(3)
Zn1 N2 C7 C8 -162.15(17)
C12 C7 C8 C9 0.1(3)
N2 C7 C8 C9 177.2(2)
C7 C8 C9 C10 0.4(3)
C7 C8 C9 C20 -179.4(4)
C7 C8 C9 C20A -179.7(6)
C8 C9 C10 C11 -0.7(3)
C20 C9 C10 C11 179.1(4)
C20A C9 C10 C11 179.4(6)
C9 C10 C11 C12 0.4(3)
C9 C10 C11 C13 176.2(2)
C15 O1 C12 C11 31.4(3)
C15 O1 C12 C7 -149.75(18)
C10 C11 C12 O1 178.88(18)
C13 C11 C12 O1 2.8(3)
C10 C11 C12 C7 0.1(3)
C13 C11 C12 C7 -175.98(19)
C8 C7 C12 O1 -179.21(18)
N2 C7 C12 O1 3.4(3)
C8 C7 C12 C11 -0.4(3)
N2 C7 C12 C11 -177.75(19)
C12 C11 C13 C24 -160.11(19)
C10 C11 C13 C24 24.2(3)
C12 C11 C13 C14 -35.2(3)
C10 C11 C13 C14 149.1(2)
C12 C11 C13 C25 79.7(2)
C10 C11 C13 C25 -96.0(2)
C24 C13 C14 C15 161.57(19)
C11 C13 C14 C15 36.8(2)
C25 C13 C14 C15 -77.6(2)
C24 C13 C14 C19 -24.9(3)
C11 C13 C14 C19 -149.6(2)
C25 C13 C14 C19 95.9(2)
C12 O1 C15 C16 151.60(18)
C12 O1 C15 C14 -29.5(3)
C19 C14 C15 C16 -1.8(3)
C13 C14 C15 C16 172.34(19)
C19 C14 C15 O1 179.44(18)
C13 C14 C15 O1 -6.5(3)
O1 C15 C16 C17 179.53(17)
C14 C15 C16 C17 0.7(3)
O1 C15 C16 N3 2.7(3)
C14 C15 C16 N3 -176.15(19)
C30 N3 C16 C15 95.9(2)
Zn1 N3 C16 C15 -25.7(2)
C30 N3 C16 C17 -80.7(2)
Zn1 N3 C16 C17 157.60(16)
C15 C16 C17 C18 0.8(3)
N3 C16 C17 C18 177.43(19)
C16 C17 C18 C19 -1.1(3)
C16 C17 C18 C26A 179.1(5)
C16 C17 C18 C26 179.8(5)
C17 C18 C19 C14 -0.1(3)
C26A C18 C19 C14 179.7(5)
C26 C18 C19 C14 179.0(5)
C15 C14 C19 C18 1.5(3)
C13 C14 C19 C18 -172.1(2)
C8 C9 C20 C22 9.5(8)
C10 C9 C20 C22 -170.3(4)
C8 C9 C20 C23 -112.8(5)
C10 C9 C20 C23 67.5(6)
C8 C9 C20 C21 131.0(4)
C10 C9 C20 C21 -48.8(7)
C8 C9 C20A C21A 165.4(6)
C10 C9 C20A C21A -14.7(11)
C8 C9 C20A C23A -71.6(8)
C10 C9 C20A C23A 108.3(6)
C8 C9 C20A C22A 42.1(9)
C10 C9 C20A C22A -138.0(6)
C17 C18 C26 C27 177.1(5)
C19 C18 C26 C27 -2.0(10)
C17 C18 C26 C28 -60.9(8)
C19 C18 C26 C28 120.0(6)
C17 C18 C26 C29 58.3(8)
C19 C18 C26 C29 -120.8(6)
C17 C18 C26A C29A 35.5(8)
C19 C18 C26A C29A -144.3(5)
C17 C18 C26A C27A 156.0(5)
C19 C18 C26A C27A -23.8(8)
C17 C18 C26A C28A -83.7(6)
C19 C18 C26A C28A 96.5(6)
C16 N3 C30 C31 -93.4(2)
Zn1 N3 C30 C31 35.86(19)
C35 N4 C31 C32 1.9(3)
Zn1 N4 C31 C32 -163.35(17)
C35 N4 C31 C30 -174.61(18)
Zn1 N4 C31 C30 20.2(2)
N3 C30 C31 N4 -39.3(2)
N3 C30 C31 C32 144.2(2)
N4 C31 C32 C33 -1.0(3)
C30 C31 C32 C33 175.3(2)
C31 C32 C33 C34 -1.1(4)
C32 C33 C34 C35 2.2(4)
C31 N4 C35 C34 -0.7(3)
Zn1 N4 C35 C34 163.50(18)
C33 C34 C35 N4 -1.3(4)
O4 S1 C36 F3 61.58(18)
O3 S1 C36 F3 -175.67(16)
O2 S1 C36 F3 -57.91(18)
O4 S1 C36 F2 -177.26(15)
O3 S1 C36 F2 -54.50(17)
O2 S1 C36 F2 63.26(17)
O4 S1 C36 F1 -58.35(18)
O3 S1 C36 F1 64.40(18)
O2 S1 C36 F1 -177.83(15)
O5 S2 C37 F4 -55.92(18)
O6 S2 C37 F4 66.72(17)
O7 S2 C37 F4 -176.27(15)
O5 S2 C37 F6 64.65(17)
O6 S2 C37 F6 -172.72(15)
O7 S2 C37 F6 -55.71(16)
O5 S2 C37 F5 -176.46(15)
O6 S2 C37 F5 -53.83(17)
O7 S2 C37 F5 63.19(17)
